data_7001137
loop_
_publ_author_name
'Wu, Hua'
'Dong, Xian-Wu'
'Ma, Jian-Fang'
'Liu, Hai-Yan'
'Yang, Jin'
'Bai, Hong-Ye'

_publ_section_title
;
 Influence of anionic sulfonate-containing and nitrogen-containing
 mixed-ligands on the structures of silver coordination polymers
;
_journal_issue 17
_journal_name_full 'Dalton Transactions'
_journal_page_first 3162
_journal_page_last 3174
_journal_paper_doi 10.1039/b814942a
_journal_year 2009
_chemical_formula_moiety 'C10 H6 Ag N O5 S, 2(H2 O) '
_chemical_formula_sum 'C10 H10 Ag N O7 S'
_chemical_formula_weight 396.12
_chemical_melting_point ?
_chemical_name_systematic
;
?
;
_space_group_IT_number 2
_symmetry_cell_setting triclinic
_symmetry_space_group_name_Hall '-P 1'
_symmetry_space_group_name_H-M 'P -1'
_atom_sites_solution_hydrogens geom
_atom_sites_solution_primary direct
_atom_sites_solution_secondary difmap
_audit_creation_method SHELXL-97
_cell_angle_alpha 83.041(2)
_cell_angle_beta 84.084(2)
_cell_angle_gamma 68.653(2)
_cell_formula_units_Z 2
_cell_length_a 7.0631(7)
_cell_length_b 9.1815(9)
_cell_length_c 10.2152(11)
_cell_measurement_reflns_used 2425
_cell_measurement_temperature 293(2)
_cell_measurement_theta_max 26.3
_cell_measurement_theta_min 2.4
_cell_volume 611.21(11)
_computing_cell_refinement 'Bruker SMART'
_computing_data_collection 'Bruker SMART'
_computing_data_reduction 'Bruker SAINT software (Bruker, 1999)'
_computing_molecular_graphics 'SHELXTL-PLUS (Sheldrick, 1990)'
_computing_publication_material SHELXL-97
_computing_structure_refinement 'SHELXL-97 (Sheldrick, 1997)'
_computing_structure_solution 'SHELXS-97(Sheldrick, 1997)'
_diffrn_ambient_temperature 293(2)
_diffrn_measured_fraction_theta_full 0.981
_diffrn_measured_fraction_theta_max 0.970
_diffrn_measurement_device_type 'Bruker SMART APEX CCD'
_diffrn_measurement_method 'phi and omega scans'
_diffrn_radiation_monochromator graphite
_diffrn_radiation_source 'fine-focus sealed tube'
_diffrn_radiation_type MoK\a
_diffrn_radiation_wavelength 0.71073
_diffrn_reflns_av_R_equivalents 0.0344
_diffrn_reflns_av_sigmaI/netI 0.0441
_diffrn_reflns_limit_h_max 8
_diffrn_reflns_limit_h_min -7
_diffrn_reflns_limit_k_max 10
_diffrn_reflns_limit_k_min -11
_diffrn_reflns_limit_l_max 12
_diffrn_reflns_limit_l_min -7
_diffrn_reflns_number 3488
_diffrn_reflns_theta_full 25.00
_diffrn_reflns_theta_max 26.34
_diffrn_reflns_theta_min 2.39
_diffrn_standards_decay_% 0
_diffrn_standards_interval_count 0
_diffrn_standards_interval_time .
_diffrn_standards_number 0
_exptl_absorpt_coefficient_mu 1.852
_exptl_absorpt_correction_T_max 0.652
_exptl_absorpt_correction_T_min 0.563
_exptl_absorpt_correction_type empirical
_exptl_absorpt_process_details SADABS
_exptl_crystal_colour yellow
_exptl_crystal_density_diffrn 2.152
_exptl_crystal_density_meas ?
_exptl_crystal_density_method 'not measured'
_exptl_crystal_description block
_exptl_crystal_F_000 392
_exptl_crystal_size_max 0.35
_exptl_crystal_size_mid 0.26
_exptl_crystal_size_min 0.23
_refine_diff_density_max 1.233
_refine_diff_density_min -1.103
_refine_diff_density_rms 0.165
_refine_ls_extinction_method none
_refine_ls_goodness_of_fit_ref 1.063
_refine_ls_hydrogen_treatment mixed
_refine_ls_matrix_type full
_refine_ls_number_parameters 196
_refine_ls_number_reflns 2425
_refine_ls_number_restraints 7
_refine_ls_restrained_S_all 1.062
_refine_ls_R_factor_all 0.0685
_refine_ls_R_factor_gt 0.0562
_refine_ls_shift/su_max 0.000
_refine_ls_shift/su_mean 0.000
_refine_ls_structure_factor_coef Fsqd
_refine_ls_weighting_details 'calc w=1/[\s^2^(Fo^2^)+(0.0730P)^2^+1.5996P] where P=(Fo^2^+2Fc^2^)/3'
_refine_ls_weighting_scheme calc
_refine_ls_wR_factor_gt 0.1344
_refine_ls_wR_factor_ref 0.1432
_reflns_number_gt 1969
_reflns_number_total 2425
_reflns_threshold_expression >2sigma(I)
_cod_data_source_file b814942a.txt
_cod_data_source_block compound3
_cod_depositor_comments
;
The following automatic conversions were performed:
'_symmetry_cell_setting' value 'Triclinic' changed to 'triclinic'
according to '/home/saulius/struct/CIF-dictionaries/cif_core.dic'
dictionary named 'cif_core.dic' version 2.4.1 from 2010-06-29.

Automatic conversion script
Id: cif_fix_enum 1527 2010-12-29 10:47:43Z saulius 

The following automatic conversions were performed:

'_chemical_melting_point' value 'not measured' was changed to '?' -
the value is undefined or not given.

Automatic conversion script
Id: cif_fix_values 1646 2011-03-28 12:23:43Z adriana 

The following automatic conversions were performed:

'_exptl_crystal_density_meas' value 'none' was changed to '?' - the
value is perceived as not measured.

Automatic conversion script
Id: cif_fix_values 3008 2015-01-20 13:52:24Z robertas 
;
_cod_original_sg_symbol_H-M 'P -1 '
_cod_database_code 7001137

loop_
_symmetry_equiv_pos_as_xyz
'x, y, z'
'-x, -y, -z'

loop_
_atom_site_label
_atom_site_type_symbol
_atom_site_fract_x
_atom_site_fract_y
_atom_site_fract_z
_atom_site_U_iso_or_equiv
_atom_site_adp_type
_atom_site_occupancy
_atom_site_symmetry_multiplicity
_atom_site_calc_flag
_atom_site_refinement_flags
_atom_site_disorder_assembly
_atom_site_disorder_group
Ag1 Ag 0.13188(10) 0.56751(7) 0.85343(4) 0.0566(3) Uani 1 1 d . . .
C1 C 0.2321(7) 0.5763(6) 0.3061(5) 0.0197(10) Uani 1 1 d . . .
C2 C 0.3737(7) 0.4153(6) 0.3278(5) 0.0237(10) Uani 1 1 d . . .
C3 C 0.4816(8) 0.3256(7) 0.2243(6) 0.0316(12) Uani 1 1 d . . .
H3 H 0.4651 0.3689 0.1372 0.038 Uiso 1 1 calc R . .
C4 C 0.6137(9) 0.1716(7) 0.2515(7) 0.0403(15) Uani 1 1 d . . .
H4 H 0.6841 0.1127 0.1823 0.048 Uiso 1 1 calc R . .
C5 C 0.6410(9) 0.1058(7) 0.3802(7) 0.0396(14) Uani 1 1 d . . .
H5 H 0.7293 0.0029 0.3971 0.048 Uiso 1 1 calc R . .
C6 C 0.5387(8) 0.1913(6) 0.4830(6) 0.0319(12) Uani 1 1 d . . .
H6 H 0.5596 0.1467 0.5695 0.038 Uiso 1 1 calc R . .
C7 C 0.4036(7) 0.3446(6) 0.4594(5) 0.0239(11) Uani 1 1 d . . .
C8 C 0.2933(8) 0.4320(6) 0.5722(5) 0.0262(11) Uani 1 1 d . . .
C9 C 0.1523(7) 0.5965(6) 0.5413(5) 0.0234(11) Uani 1 1 d . . .
C10 C 0.1292(7) 0.6614(6) 0.4057(5) 0.0216(10) Uani 1 1 d . . .
H10 H 0.0414 0.7640 0.3869 0.026 Uiso 1 1 calc R . .
N1 N 0.0592(7) 0.6737(5) 0.6429(4) 0.0277(10) Uani 1 1 d . . .
O1 O 0.1262(6) 0.5684(4) 0.0730(4) 0.0292(8) Uani 1 1 d . . .
O2 O 0.3895(6) 0.6736(5) 0.0878(4) 0.0359(9) Uani 1 1 d . . .
O3 O 0.0399(6) 0.8231(4) 0.1553(4) 0.0333(9) Uani 1 1 d . . .
O4 O 0.3119(6) 0.3736(5) 0.6870(4) 0.0366(9) Uani 1 1 d D . .
H4D H 0.358(11) 0.278(7) 0.673(8) 0.055 Uiso 1 1 d D . .
O5 O -0.0704(6) 0.8200(5) 0.6114(4) 0.0337(9) Uani 1 1 d . . .
O1W O 0.6702(10) 0.8301(10) 0.0490(7) 0.084(2) Uani 1 1 d D . .
H1A H 0.620(16) 0.766(12) 0.074(12) 0.126 Uiso 1 1 d D . .
H1B H 0.760(14) 0.816(14) 0.093(11) 0.126 Uiso 1 1 d D . .
O2W O -0.1840(11) 0.9345(8) 0.8259(6) 0.0748(19) Uani 1 1 d D . .
H2A H -0.236(16) 0.900(12) 0.888(9) 0.112 Uiso 1 1 d D . .
H2B H -0.155(17) 1.004(10) 0.838(11) 0.112 Uiso 1 1 d D . .
S1 S 0.1952(2) 0.66992(15) 0.14256(12) 0.0241(3) Uani 1 1 d . . .

loop_
_atom_site_aniso_label
_atom_site_aniso_U_11
_atom_site_aniso_U_22
_atom_site_aniso_U_33
_atom_site_aniso_U_23
_atom_site_aniso_U_13
_atom_site_aniso_U_12
Ag1 0.0953(5) 0.0788(5) 0.0175(3) -0.0017(2) -0.0035(2) -0.0577(4)
C1 0.021(2) 0.026(2) 0.015(2) 0.0030(19) -0.0030(18) -0.014(2)
C2 0.021(2) 0.031(3) 0.025(3) 0.000(2) -0.006(2) -0.015(2)
C3 0.029(3) 0.038(3) 0.031(3) -0.007(2) -0.001(2) -0.015(2)
C4 0.028(3) 0.031(3) 0.059(4) -0.011(3) 0.002(3) -0.007(2)
C5 0.031(3) 0.024(3) 0.061(4) 0.000(3) -0.008(3) -0.007(2)
C6 0.030(3) 0.030(3) 0.040(3) 0.009(2) -0.015(2) -0.016(2)
C7 0.023(2) 0.026(3) 0.027(3) 0.004(2) -0.009(2) -0.014(2)
C8 0.028(3) 0.035(3) 0.025(3) 0.007(2) -0.010(2) -0.023(2)
C9 0.021(2) 0.035(3) 0.021(2) -0.001(2) -0.002(2) -0.019(2)
C10 0.020(2) 0.028(3) 0.020(2) 0.003(2) -0.0057(19) -0.012(2)
N1 0.031(2) 0.039(3) 0.021(2) -0.0008(19) -0.0023(18) -0.022(2)
O1 0.041(2) 0.035(2) 0.0194(18) 0.0000(15) -0.0081(16) -0.0222(18)
O2 0.045(2) 0.049(2) 0.024(2) -0.0012(17) 0.0041(17) -0.032(2)
O3 0.048(2) 0.029(2) 0.024(2) 0.0040(16) -0.0101(17) -0.0140(18)
O4 0.045(2) 0.041(2) 0.025(2) 0.0094(18) -0.0091(18) -0.018(2)
O5 0.034(2) 0.036(2) 0.032(2) -0.0068(17) -0.0012(17) -0.0128(18)
O1W 0.076(4) 0.136(6) 0.066(4) 0.045(4) -0.035(3) -0.079(4)
O2W 0.119(5) 0.084(4) 0.055(4) -0.042(3) 0.044(3) -0.080(4)
S1 0.0340(7) 0.0281(7) 0.0156(6) 0.0009(5) -0.0039(5) -0.0178(5)

loop_
_atom_type_symbol
_atom_type_description
_atom_type_scat_dispersion_real
_atom_type_scat_dispersion_imag
_atom_type_scat_source
C C 0.0033 0.0016 'International Tables Vol C Tables 4.2.6.8 and 6.1.1.4'
H H 0.0000 0.0000 'International Tables Vol C Tables 4.2.6.8 and 6.1.1.4'
N N 0.0061 0.0033 'International Tables Vol C Tables 4.2.6.8 and 6.1.1.4'
O O 0.0106 0.0060 'International Tables Vol C Tables 4.2.6.8 and 6.1.1.4'
S S 0.1246 0.1234 'International Tables Vol C Tables 4.2.6.8 and 6.1.1.4'
Ag Ag -0.8971 1.1015 'International Tables Vol C Tables 4.2.6.8 and 6.1.1.4'

loop_
_geom_angle_atom_site_label_1
_geom_angle_atom_site_label_2
_geom_angle_atom_site_label_3
_geom_angle
_geom_angle_site_symmetry_1
_geom_angle_site_symmetry_3
_geom_angle_publ_flag
O1 Ag1 N1 155.84(16) 1_556 . ?
O1 Ag1 O4 135.76(14) 1_556 . ?
N1 Ag1 O4 68.24(15) . . ?
O1 Ag1 O1 79.99(13) 1_556 2_566 ?
N1 Ag1 O1 105.19(13) . 2_566 ?
O4 Ag1 O1 92.28(13) . 2_566 ?
C10 C1 C2 122.6(4) . . ?
C10 C1 S1 117.2(4) . . ?
C2 C1 S1 120.2(4) . . ?
C3 C2 C7 118.1(5) . . ?
C3 C2 C1 122.9(5) . . ?
C7 C2 C1 119.0(5) . . ?
C4 C3 C2 120.2(6) . . ?
C4 C3 H3 119.9 . . ?
C2 C3 H3 119.9 . . ?
C5 C4 C3 120.7(6) . . ?
C5 C4 H4 119.7 . . ?
C3 C4 H4 119.7 . . ?
C6 C5 C4 120.3(5) . . ?
C6 C5 H5 119.9 . . ?
C4 C5 H5 119.9 . . ?
C5 C6 C7 120.6(6) . . ?
C5 C6 H6 119.7 . . ?
C7 C6 H6 119.7 . . ?
C6 C7 C2 120.2(5) . . ?
C6 C7 C8 119.1(5) . . ?
C2 C7 C8 120.7(5) . . ?
O4 C8 C7 122.5(5) . . ?
O4 C8 C9 120.6(5) . . ?
C7 C8 C9 116.9(4) . . ?
N1 C9 C10 124.3(5) . . ?
N1 C9 C8 116.1(5) . . ?
C10 C9 C8 119.7(5) . . ?
C1 C10 C9 121.2(5) . . ?
C1 C10 H10 119.4 . . ?
C9 C10 H10 119.4 . . ?
C9 N1 O5 114.5(4) . . ?
C9 N1 Ag1 121.1(4) . . ?
O5 N1 Ag1 124.3(3) . . ?
S1 O1 Ag1 125.8(2) . 1_554 ?
S1 O1 Ag1 130.8(2) . 2_566 ?
Ag1 O1 Ag1 100.01(12) 1_554 2_566 ?
C8 O4 Ag1 113.2(4) . . ?
C8 O4 H4D 99(6) . . ?
Ag1 O4 H4D 145(6) . . ?
H1A O1W H1B 108(9) . . ?
H2A O2W H2B 115(9) . . ?
O2 S1 O3 114.3(2) . . ?
O2 S1 O1 111.8(2) . . ?
O3 S1 O1 112.3(2) . . ?
O2 S1 C1 106.9(2) . . ?
O3 S1 C1 106.1(2) . . ?
O1 S1 C1 104.7(2) . . ?

loop_
_geom_bond_atom_site_label_1
_geom_bond_atom_site_label_2
_geom_bond_distance
_geom_bond_site_symmetry_2
_geom_bond_publ_flag
Ag1 O1 2.240(4) 1_556 ?
Ag1 N1 2.279(4) . ?
Ag1 O4 2.513(5) . ?
Ag1 O1 2.567(4) 2_566 ?
C1 C10 1.343(7) . ?
C1 C2 1.457(7) . ?
C1 S1 1.782(5) . ?
C2 C3 1.402(8) . ?
C2 C7 1.421(7) . ?
C3 C4 1.394(8) . ?
C3 H3 0.9300 . ?
C4 C5 1.380(10) . ?
C4 H4 0.9300 . ?
C5 C6 1.369(9) . ?
C5 H5 0.9300 . ?
C6 C7 1.392(7) . ?
C6 H6 0.9300 . ?
C7 C8 1.470(8) . ?
C8 O4 1.228(6) . ?
C8 C9 1.492(7) . ?
C9 N1 1.307(7) . ?
C9 C10 1.441(7) . ?
C10 H10 0.9300 . ?
N1 O5 1.344(6) . ?
O1 S1 1.475(4) . ?
O1 Ag1 2.240(4) 1_554 ?
O1 Ag1 2.567(4) 2_566 ?
O2 S1 1.438(4) . ?
O3 S1 1.446(4) . ?
O4 H4D 0.85(5) . ?
O1W H1A 0.80(6) . ?
O1W H1B 0.78(6) . ?
O2W H2A 0.79(6) . ?
O2W H2B 0.77(6) . ?

loop_
_geom_hbond_atom_site_label_D
_geom_hbond_atom_site_label_H
_geom_hbond_atom_site_label_A
_geom_hbond_distance_DH
_geom_hbond_distance_HA
_geom_hbond_distance_DA
_geom_hbond_angle_DHA
_geom_hbond_site_symmetry_A
O1W H1A O2 0.80(6) 2.07(7) 2.815(7) 154(11) .
O1W H1B O3 0.78(6) 2.16(6) 2.906(7) 160(12) 1_655
O2W H2B O3 0.77(6) 2.04(6) 2.796(6) 170(11) 2_576
O2W H2A O1W 0.79(6) 1.84(6) 2.623(8) 170(12) 1_456

loop_
_geom_torsion_atom_site_label_1
_geom_torsion_atom_site_label_2
_geom_torsion_atom_site_label_3
_geom_torsion_atom_site_label_4
_geom_torsion
_geom_torsion_site_symmetry_1
_geom_torsion_site_symmetry_2
_geom_torsion_site_symmetry_3
_geom_torsion_site_symmetry_4
_geom_torsion_publ_flag
C10 C1 C2 C3 179.9(5) . . . . ?
S1 C1 C2 C3 -1.9(6) . . . . ?
C10 C1 C2 C7 0.5(7) . . . . ?
S1 C1 C2 C7 178.6(3) . . . . ?
C7 C2 C3 C4 0.0(7) . . . . ?
C1 C2 C3 C4 -179.4(5) . . . . ?
C2 C3 C4 C5 -0.4(8) . . . . ?
C3 C4 C5 C6 -0.1(9) . . . . ?
C4 C5 C6 C7 1.0(8) . . . . ?
C5 C6 C7 C2 -1.4(8) . . . . ?
C5 C6 C7 C8 178.8(5) . . . . ?
C3 C2 C7 C6 0.8(7) . . . . ?
C1 C2 C7 C6 -179.7(4) . . . . ?
C3 C2 C7 C8 -179.4(4) . . . . ?
C1 C2 C7 C8 0.1(7) . . . . ?
C6 C7 C8 O4 -1.8(7) . . . . ?
C2 C7 C8 O4 178.4(4) . . . . ?
C6 C7 C8 C9 179.3(4) . . . . ?
C2 C7 C8 C9 -0.5(6) . . . . ?
O4 C8 C9 N1 2.6(7) . . . . ?
C7 C8 C9 N1 -178.4(4) . . . . ?
O4 C8 C9 C10 -178.5(4) . . . . ?
C7 C8 C9 C10 0.4(6) . . . . ?
C2 C1 C10 C9 -0.6(7) . . . . ?
S1 C1 C10 C9 -178.8(3) . . . . ?
N1 C9 C10 C1 178.9(4) . . . . ?
C8 C9 C10 C1 0.1(7) . . . . ?
C10 C9 N1 O5 2.8(7) . . . . ?
C8 C9 N1 O5 -178.4(4) . . . . ?
C10 C9 N1 Ag1 -173.7(3) . . . . ?
C8 C9 N1 Ag1 5.1(6) . . . . ?
O1 Ag1 N1 C9 167.8(3) 1_556 . . . ?
O4 Ag1 N1 C9 -6.4(3) . . . . ?
O1 Ag1 N1 C9 -92.7(4) 2_566 . . . ?
O1 Ag1 N1 O5 -8.4(6) 1_556 . . . ?
O4 Ag1 N1 O5 177.5(4) . . . . ?
O1 Ag1 N1 O5 91.1(4) 2_566 . . . ?
C7 C8 O4 Ag1 173.3(3) . . . . ?
C9 C8 O4 Ag1 -7.8(6) . . . . ?
O1 Ag1 O4 C8 -169.2(3) 1_556 . . . ?
N1 Ag1 O4 C8 7.4(3) . . . . ?
O1 Ag1 O4 C8 112.8(3) 2_566 . . . ?
Ag1 O1 S1 O2 -46.2(3) 1_554 . . . ?
Ag1 O1 S1 O2 158.6(3) 2_566 . . . ?
Ag1 O1 S1 O3 83.7(3) 1_554 . . . ?
Ag1 O1 S1 O3 -71.4(3) 2_566 . . . ?
Ag1 O1 S1 C1 -161.6(3) 1_554 . . . ?
Ag1 O1 S1 C1 43.2(3) 2_566 . . . ?
C10 C1 S1 O2 117.7(4) . . . . ?
C2 C1 S1 O2 -60.5(4) . . . . ?
C10 C1 S1 O3 -4.6(4) . . . . ?
C2 C1 S1 O3 177.1(4) . . . . ?
C10 C1 S1 O1 -123.5(4) . . . . ?
C2 C1 S1 O1 58.2(4) . . . . ?
